data_1514869
loop_
_publ_author_name
'Yang, Huayan'
'Wang, Yu'
'Zheng, Nanfeng'

_publ_section_title
;
 Stabilizing subnanometer Ag(0) nanoclusters by thiolate and diphosphine
 ligands and their crystal structures.
;
_journal_issue 7
_journal_name_full Nanoscale
_journal_page_first 2674
_journal_page_last 2677
_journal_paper_doi 10.1039/c3nr34328f
_journal_volume 5
_journal_year 2013
_chemical_formula_sum 'C190 H130 Ag16 Cl4 F27.89 O0.13 P8 S14'
_chemical_formula_weight 5509.22
_chemical_name_systematic
;
?
;
_space_group_IT_number 88
_symmetry_cell_setting tetragonal
_symmetry_space_group_name_Hall '-I 4ad'
_symmetry_space_group_name_H-M 'I 41/a :2'
_atom_sites_solution_hydrogens geom
_atom_sites_solution_primary direct
_atom_sites_solution_secondary difmap
_audit_creation_method SHELXL-97
_cell_angle_alpha 90.00
_cell_angle_beta 90.00
_cell_angle_gamma 90.00
_cell_formula_units_Z 8
_cell_length_a 25.3878(3)
_cell_length_b 25.3878(3)
_cell_length_c 72.3758(11)
_cell_measurement_reflns_used 14144
_cell_measurement_temperature 100(2)
_cell_measurement_theta_max 66.4890
_cell_measurement_theta_min 3.4801
_cell_volume 46649.1(11)
_computing_cell_refinement 'CrysAlisPro, Agilent Technologies.'
_computing_data_collection 'CrysAlisPro, Agilent Technologies.'
_computing_data_reduction 'CrysAlisPro, Agilent Technologies.'
_computing_structure_refinement 'SHELXL-97 (Sheldrick, 1997)'
_computing_structure_solution 'SHELXS-97 (Sheldrick, 1990)'
_diffrn_ambient_temperature 100(2)
_diffrn_detector_area_resol_mean 10.3415
_diffrn_measured_fraction_theta_full 0.995
_diffrn_measured_fraction_theta_max 0.995
_diffrn_measurement_device_type 'SuperNova, Dual, Cu at zero, Atlas'
_diffrn_radiation_monochromator graphite
_diffrn_radiation_source 'SuperNova (Cu) X-ray Source'
_diffrn_radiation_type 'Cu K\a'
_diffrn_radiation_wavelength 1.54184
_diffrn_reflns_av_R_equivalents 0.0438
_diffrn_reflns_av_sigmaI/netI 0.0532
_diffrn_reflns_limit_h_max 19
_diffrn_reflns_limit_h_min -24
_diffrn_reflns_limit_k_max 29
_diffrn_reflns_limit_k_min -29
_diffrn_reflns_limit_l_max 70
_diffrn_reflns_limit_l_min -84
_diffrn_reflns_number 48569
_diffrn_reflns_theta_full 63.69
_diffrn_reflns_theta_max 63.69
_diffrn_reflns_theta_min 3.48
_exptl_absorpt_coefficient_mu 13.168
_exptl_absorpt_correction_T_max 0.3526
_exptl_absorpt_correction_T_min 0.0583
_exptl_absorpt_correction_type multi-scan
_exptl_absorpt_process_details
;
CrysAlisPro, Agilent Technologies,
Version 1.171.36.20 (release 27-06-2012 CrysAlis171 .NET)
(compiled Jul 11 2012,15:38:31)
Empirical absorption correction using spherical harmonics,
implemented in SCALE3 ABSPACK scaling algorithm.
;
_exptl_crystal_colour red
_exptl_crystal_density_diffrn 1.569
_exptl_crystal_density_method 'not measured'
_exptl_crystal_description sheet
_exptl_crystal_F_000 21488
_exptl_crystal_size_max 0.50
_exptl_crystal_size_mid 0.30
_exptl_crystal_size_min 0.10
_refine_diff_density_max 1.866
_refine_diff_density_min -1.716
_refine_diff_density_rms 0.180
_refine_ls_extinction_method none
_refine_ls_goodness_of_fit_ref 1.042
_refine_ls_hydrogen_treatment constr
_refine_ls_matrix_type full
_refine_ls_number_parameters 1112
_refine_ls_number_reflns 19090
_refine_ls_number_restraints 81
_refine_ls_restrained_S_all 1.041
_refine_ls_R_factor_all 0.0978
_refine_ls_R_factor_gt 0.0694
_refine_ls_shift/su_max 0.094
_refine_ls_shift/su_mean 0.002
_refine_ls_structure_factor_coef Fsqd
_refine_ls_weighting_details 'calc w=1/[\s^2^(Fo^2^)+(0.1365P)^2^+354.3243P] where P=(Fo^2^+2Fc^2^)/3'
_refine_ls_weighting_scheme calc
_refine_ls_wR_factor_gt 0.1999
_refine_ls_wR_factor_ref 0.2310
_reflns_number_gt 13710
_reflns_number_total 19090
_reflns_threshold_expression >2sigma(I)
_cod_data_source_file c3nr34328f.txt
_cod_data_source_block XMC2
_cod_depositor_comments
;
The following automatic conversions were performed:

'_symmetry_cell_setting' value 'Tetragonal' changed to 'tetragonal'
according to
/usr/data/users/saulius/automatic-downloads/retrospective/RSC/lib/dictionaries/cif_core.dic
dictionary named 'cif_core.dic' version 2.4.2 from 2011-04-26.

Automatic conversion script
Id: cif_fix_values 2281 2013-09-26 08:29:07Z andrius 
;
_cod_original_cell_volume 46649.2(10)
_cod_original_sg_symbol_H-M I41/a
_cod_database_code 1514869

loop_
_symmetry_equiv_pos_as_xyz
'x, y, z'
'-y+3/4, x+1/4, z+1/4'
'-x, -y+1/2, z'
'y+1/4, -x+1/4, z+1/4'
'x+1/2, y+1/2, z+1/2'
'-y+5/4, x+3/4, z+3/4'
'-x+1/2, -y+1, z+1/2'
'y+3/4, -x+3/4, z+3/4'
'-x, -y, -z'
'y-3/4, -x-1/4, -z-1/4'
'x, y-1/2, -z'
'-y-1/4, x-1/4, -z-1/4'
'-x+1/2, -y+1/2, -z+1/2'
'y-1/4, -x+1/4, -z+1/4'
'x+1/2, y, -z+1/2'
'-y+1/4, x+1/4, -z+1/4'

loop_
_atom_site_label
_atom_site_type_symbol
_atom_site_fract_x
_atom_site_fract_y
_atom_site_fract_z
_atom_site_U_iso_or_equiv
_atom_site_adp_type
_atom_site_occupancy
_atom_site_symmetry_multiplicity
_atom_site_calc_flag
_atom_site_refinement_flags
_atom_site_disorder_assembly
_atom_site_disorder_group
Ag8 Ag 0.39022(2) 0.34914(2) 0.700312(7) 0.04905(13) Uani 1 1 d . . .
Ag6 Ag 0.38440(2) 0.18805(2) 0.603639(7) 0.05244(14) Uani 1 1 d . . .
Ag5 Ag 0.5000 0.2500 0.577310(10) 0.0616(2) Uani 1 2 d S . .
Ag9 Ag 0.49037(2) 0.41714(2) 0.689089(7) 0.05046(13) Uani 1 1 d . . .
Ag2 Ag 0.44698(2) 0.27049(2) 0.654793(8) 0.05520(14) Uani 1 1 d . . .
Ag7 Ag 0.35727(2) 0.18210(2) 0.666149(7) 0.05028(13) Uani 1 1 d . . .
Ag1 Ag 0.5000 0.2500 0.619319(11) 0.0799(3) Uani 1 2 d S . .
Ag4 Ag 0.52593(2) 0.34137(2) 0.655226(10) 0.06373(17) Uani 1 1 d . . .
Ag3 Ag 0.45556(3) 0.22091(2) 0.688083(10) 0.07564(19) Uani 1 1 d . . .
S6 S 0.37323(7) 0.23626(7) 0.63528(2) 0.0472(4) Uani 1 1 d . . .
S2 S 0.42263(7) 0.36458(6) 0.66703(2) 0.0425(4) Uani 1 1 d . . .
S3 S 0.50362(7) 0.16431(7) 0.70996(2) 0.0501(4) Uani 1 1 d . . .
S7 S 0.36365(8) 0.25258(7) 0.69334(2) 0.0505(4) Uani 1 1 d . . .
P3 P 0.35704(7) 0.41100(7) 0.72277(2) 0.0481(4) Uani 1 1 d . . .
P2 P 0.26620(7) 0.15010(8) 0.66057(2) 0.0515(5) Uani 1 1 d . . .
P1 P 0.31373(7) 0.12315(7) 0.60298(2) 0.0498(5) Uani 1 1 d . . .
S4 S 0.58306(7) 0.40311(7) 0.67308(2) 0.0486(4) Uani 1 1 d . . .
P4 P 0.46265(8) 0.50501(7) 0.69715(3) 0.0533(5) Uani 1 1 d . . .
S1 S 0.47433(8) 0.15915(10) 0.61882(3) 0.0667(6) Uani 1 1 d . . .
S5 S 0.40720(9) 0.24055(8) 0.57491(3) 0.0647(6) Uani 1 1 d . . .
F12 F 0.23417(19) 0.3623(2) 0.66135(7) 0.0518(13) Uani 0.775(4) 1 d P A 1
F3 F 0.2848(2) 0.5145(2) 0.62759(7) 0.0920(17) Uani 1 1 d . . .
F11 F 0.2058(2) 0.3945(3) 0.62758(8) 0.109(2) Uani 1 1 d . . .
F4 F 0.3696(3) 0.4751(2) 0.61069(7) 0.101(2) Uani 0.959(12) 1 d P B 1
F9 F 0.3686(3) 0.0704(3) 0.52156(8) 0.112(2) Uani 1 1 d . . .
C13 C 0.4721(3) 0.1516(4) 0.73139(10) 0.059(2) Uani 1 1 d . . .
F1 F 0.6013(3) 0.0398(3) 0.56534(9) 0.137(3) Uani 1 1 d . . .
C37 C 0.3444(3) 0.2208(3) 0.71442(9) 0.0507(19) Uani 1 1 d . . .
C55 C 0.2936(3) 0.1042(3) 0.62636(9) 0.0517(19) Uani 1 1 d . . .
H55A H 0.2757 0.0696 0.6259 0.062 Uiso 1 1 calc R . .
H55B H 0.3253 0.1005 0.6342 0.062 Uiso 1 1 calc R . .
C42 C 0.3455(3) 0.1661(3) 0.71585(10) 0.0477(18) Uani 1 1 d . C .
H42 H 0.3565 0.1447 0.7058 0.057 Uiso 1 1 calc R . .
C2 C 0.5619(3) 0.1417(4) 0.59752(11) 0.063(2) Uani 1 1 d . A .
H2 H 0.5757 0.1733 0.6026 0.075 Uiso 1 1 calc R . .
F8 F 0.5203(4) 0.5339(3) 0.62399(9) 0.105(3) Uani 0.775(4) 1 d P A 1
C31 C 0.3226(3) 0.2845(3) 0.63309(9) 0.0481(18) Uani 1 1 d . . .
F2 F 0.6396(3) 0.1252(3) 0.57957(11) 0.102(3) Uani 0.775(4) 1 d P A 1
C43 C 0.2534(3) 0.1454(3) 0.59181(10) 0.056(2) Uani 1 1 d . . .
C7 C 0.3818(3) 0.4102(3) 0.65504(9) 0.0453(17) Uani 1 1 d . . .
C47 C 0.1618(3) 0.1336(3) 0.58530(13) 0.071(3) Uani 1 1 d . . .
H47 H 0.1301 0.1141 0.5864 0.085 Uiso 1 1 calc R . .
C12 C 0.3380(3) 0.4333(3) 0.66414(10) 0.0521(19) Uani 1 1 d . . .
H12 H 0.3310 0.4247 0.6767 0.063 Uiso 1 1 calc R . .
C81 C 0.3960(3) 0.4705(3) 0.72642(10) 0.060(2) Uani 1 1 d . . .
H81A H 0.3802 0.4909 0.7367 0.072 Uiso 1 1 calc R . .
H81B H 0.4320 0.4601 0.7303 0.072 Uiso 1 1 calc R . .
C11 C 0.3052(3) 0.4685(3) 0.65487(12) 0.066(2) Uani 1 1 d . . .
H11 H 0.2756 0.4836 0.6609 0.079 Uiso 1 1 calc R . .
C38 C 0.3285(3) 0.2510(3) 0.72914(11) 0.064(2) Uani 1 1 d . C .
H38 H 0.3280 0.2883 0.7280 0.076 Uiso 1 1 calc R . .
C24 C 0.6324(3) 0.4944(3) 0.66195(13) 0.066(2) Uani 1 1 d . A .
H24 H 0.6586 0.4860 0.6709 0.079 Uiso 1 1 calc R . .
C19 C 0.5903(3) 0.4600(3) 0.65882(10) 0.0516(19) Uani 1 1 d . . .
C69 C 0.2903(3) 0.4349(3) 0.71884(10) 0.056(2) Uani 1 1 d . . .
C41 C 0.3300(3) 0.1441(3) 0.73240(11) 0.057(2) Uani 1 1 d . . .
C20 C 0.5517(4) 0.4742(4) 0.64587(12) 0.070(2) Uani 1 1 d . A .
H20 H 0.5230 0.4514 0.6434 0.084 Uiso 1 1 calc R . .
C34 C 0.2449(4) 0.3587(4) 0.62915(12) 0.073(3) Uani 1 1 d . A .
C83 C 0.5099(4) 0.5351(3) 0.71279(10) 0.067(2) Uani 1 1 d . . .
C36 C 0.2978(3) 0.3053(3) 0.64882(10) 0.0501(18) Uani 1 1 d . A .
H36 H 0.3081 0.2948 0.6609 0.060 Uiso 1 1 calc R . .
C32 C 0.3081(3) 0.3010(3) 0.61567(10) 0.063(2) Uani 1 1 d . A .
H32 H 0.3253 0.2870 0.6051 0.076 Uiso 1 1 calc R . .
C14 C 0.4566(3) 0.1937(4) 0.74269(12) 0.080(3) Uani 1 1 d U A .
H14 H 0.4604 0.2286 0.7382 0.095 Uiso 1 1 calc R . .
C49 C 0.3285(3) 0.0604(3) 0.59191(10) 0.0540(19) Uani 1 1 d . . .
C54 C 0.3566(3) 0.0218(3) 0.60078(12) 0.066(2) Uani 1 1 d . . .
H54 H 0.3666 0.0272 0.6133 0.079 Uiso 1 1 calc R . .
C1 C 0.5130(3) 0.1236(3) 0.60308(10) 0.054(2) Uani 1 1 d . . .
C57 C 0.2481(3) 0.0863(3) 0.67013(10) 0.056(2) Uani 1 1 d . . .
C74 C 0.2596(3) 0.4076(3) 0.70624(11) 0.061(2) Uani 1 1 d . . .
H74 H 0.2743 0.3788 0.6997 0.073 Uiso 1 1 calc R . .
C75 C 0.3570(3) 0.3847(3) 0.74628(10) 0.0517(19) Uani 1 1 d . . .
C48 C 0.2059(3) 0.1164(3) 0.59364(11) 0.063(2) Uani 1 1 d . . .
H48 H 0.2052 0.0850 0.6007 0.076 Uiso 1 1 calc R . .
C58 C 0.2235(4) 0.0455(4) 0.66015(12) 0.085(3) Uani 1 1 d . . .
H58 H 0.2127 0.0514 0.6478 0.102 Uiso 1 1 calc R . .
C82 C 0.4001(3) 0.5066(3) 0.70911(12) 0.067(2) Uani 1 1 d . . .
H82A H 0.3930 0.5433 0.7130 0.080 Uiso 1 1 calc R . .
H82B H 0.3721 0.4962 0.7003 0.080 Uiso 1 1 calc R . .
C18 C 0.4641(3) 0.1001(4) 0.73759(12) 0.079(3) Uani 1 1 d U A .
H18 H 0.4721 0.0706 0.7300 0.094 Uiso 1 1 calc R . .
C39 C 0.3130(3) 0.2274(3) 0.74570(11) 0.067(2) Uani 1 1 d D . .
C8 C 0.3920(3) 0.4244(3) 0.63730(10) 0.058(2) Uani 1 1 d . B .
H8 H 0.4218 0.4103 0.6311 0.070 Uiso 1 1 calc R . .
C62 C 0.2628(3) 0.0747(3) 0.68810(10) 0.060(2) Uani 1 1 d . . .
H62 H 0.2802 0.1010 0.6951 0.072 Uiso 1 1 calc R . .
C35 C 0.2585(3) 0.3412(3) 0.64624(10) 0.054(2) Uani 1 1 d . . .
C63 C 0.2156(3) 0.1964(3) 0.66855(9) 0.086(3) Uani 1 1 d G . .
C64 C 0.1685(3) 0.2071(4) 0.65949(12) 0.186(3) Uani 1 1 d GU . .
H64 H 0.1595 0.1883 0.6486 0.223 Uiso 1 1 calc R . .
C65 C 0.1347(4) 0.2454(5) 0.66637(19) 0.186(3) Uani 1 1 d GU . .
H65 H 0.1025 0.2527 0.6602 0.223 Uiso 1 1 calc R . .
C66 C 0.1479(5) 0.2730(4) 0.68230(19) 0.186(3) Uani 1 1 d GU . .
H66 H 0.1247 0.2991 0.6870 0.223 Uiso 1 1 calc R . .
C67 C 0.1950(5) 0.2622(4) 0.69136(14) 0.186(3) Uani 1 1 d GU . .
H67 H 0.2040 0.2811 0.7022 0.223 Uiso 1 1 calc R . .
C68 C 0.2288(4) 0.2240(4) 0.68448(11) 0.186(3) Uani 1 1 d GU . .
H68 H 0.2610 0.2167 0.6907 0.223 Uiso 1 1 calc R . .
C33 C 0.2681(4) 0.3385(4) 0.61356(12) 0.083(3) Uani 1 1 d . . .
C61 C 0.2532(4) 0.0266(4) 0.69622(13) 0.076(3) Uani 1 1 d . . .
H61 H 0.2630 0.0207 0.7087 0.091 Uiso 1 1 calc R . .
C78 C 0.3606(4) 0.3408(4) 0.78153(11) 0.073(3) Uani 1 1 d . . .
H78 H 0.3620 0.3267 0.7937 0.088 Uiso 1 1 calc R . .
C80 C 0.3125(3) 0.3821(4) 0.75786(11) 0.071(3) Uani 1 1 d . . .
H80 H 0.2799 0.3957 0.7536 0.085 Uiso 1 1 calc R . .
C70 C 0.2678(4) 0.4760(3) 0.72815(14) 0.076(3) Uani 1 1 d . . .
H70 H 0.2881 0.4955 0.7368 0.092 Uiso 1 1 calc R . .
C59 C 0.2147(4) -0.0037(4) 0.66830(14) 0.091(3) Uani 1 1 d . . .
H59 H 0.1984 -0.0308 0.6613 0.109 Uiso 1 1 calc R . .
C9 C 0.3591(3) 0.4590(4) 0.62837(11) 0.067(2) Uani 1 1 d . . .
C52 C 0.3568(4) -0.0337(4) 0.57446(12) 0.076(3) Uani 1 1 d . . .
H52 H 0.3666 -0.0657 0.5686 0.091 Uiso 1 1 calc R . .
C40 C 0.3145(3) 0.1745(4) 0.74684(11) 0.065(2) Uani 1 1 d . C .
C56 C 0.2564(3) 0.1446(3) 0.63516(10) 0.056(2) Uani 1 1 d . . .
H56A H 0.2195 0.1343 0.6326 0.067 Uiso 1 1 calc R . .
H56B H 0.2625 0.1795 0.6294 0.067 Uiso 1 1 calc R . .
C23 C 0.6356(4) 0.5406(3) 0.65195(18) 0.098(4) Uani 1 1 d . . .
C10 C 0.3163(3) 0.4807(4) 0.63705(12) 0.070(2) Uani 1 1 d . B .
C50 C 0.3142(4) 0.0507(3) 0.57340(11) 0.069(2) Uani 1 1 d . . .
H50 H 0.2950 0.0765 0.5667 0.083 Uiso 1 1 calc R . .
C51 C 0.3279(4) 0.0040(4) 0.56495(12) 0.077(3) Uani 1 1 d . . .
H51 H 0.3175 -0.0025 0.5525 0.093 Uiso 1 1 calc R . .
C84 C 0.4969(5) 0.5671(4) 0.72721(15) 0.096(4) Uani 1 1 d . . .
H84 H 0.4610 0.5743 0.7299 0.116 Uiso 1 1 calc R . .
C46 C 0.1627(4) 0.1782(4) 0.57537(15) 0.090(3) Uani 1 1 d . . .
H46 H 0.1310 0.1902 0.5698 0.108 Uiso 1 1 calc R . .
C76 C 0.4021(3) 0.3629(4) 0.75295(11) 0.070(3) Uani 1 1 d . . .
H76 H 0.4326 0.3626 0.7453 0.084 Uiso 1 1 calc R . .
C3 C 0.5910(3) 0.1136(4) 0.58447(13) 0.075(3) Uani 1 1 d . . .
C53 C 0.3708(4) -0.0242(4) 0.59215(14) 0.078(3) Uani 1 1 d . . .
H53 H 0.3907 -0.0498 0.5987 0.093 Uiso 1 1 calc R . .
C4 C 0.5717(4) 0.0668(5) 0.57748(13) 0.084(3) Uani 1 1 d . A .
C15 C 0.4366(4) 0.1865(7) 0.75971(13) 0.119(5) Uani 1 1 d U . .
C79 C 0.3149(4) 0.3609(5) 0.77471(11) 0.088(3) Uani 1 1 d . . .
H79 H 0.2841 0.3599 0.7821 0.106 Uiso 1 1 calc R . .
C73 C 0.2082(4) 0.4218(4) 0.70316(12) 0.072(3) Uani 1 1 d . . .
H73 H 0.1877 0.4024 0.6945 0.086 Uiso 1 1 calc R . .
C72 C 0.1860(4) 0.4631(4) 0.71223(14) 0.081(3) Uani 1 1 d . . .
H72 H 0.1508 0.4736 0.7098 0.097 Uiso 1 1 calc R . .
C60 C 0.2291(4) -0.0132(5) 0.68614(14) 0.095(3) Uani 1 1 d . . .
H60 H 0.2228 -0.0467 0.6916 0.115 Uiso 1 1 calc R . .
C44 C 0.2534(3) 0.1908(4) 0.58166(12) 0.071(3) Uani 1 1 d . . .
H44 H 0.2848 0.2110 0.5806 0.085 Uiso 1 1 calc R . .
C27 C 0.34441(18) 0.1505(2) 0.53474(5) 0.090(3) Uani 1 1 d G . .
C28 C 0.3790(2) 0.1082(2) 0.53356(7) 0.085(3) Uani 1 1 d G A .
C29 C 0.4227(2) 0.1059(3) 0.54508(8) 0.107(4) Uani 1 1 d G A .
C30 C 0.4319(2) 0.1459(3) 0.55778(7) 0.084(3) Uani 1 1 d G A .
H30 H 0.4618 0.1444 0.5656 0.101 Uiso 1 1 calc R . .
C25 C 0.3973(2) 0.1882(2) 0.55896(7) 0.067(2) Uani 1 1 d G A .
C26 C 0.3536(2) 0.1905(2) 0.54744(7) 0.076(3) Uani 1 1 d G A .
H26 H 0.3299 0.2194 0.5482 0.091 Uiso 1 1 calc R . .
C6 C 0.4941(4) 0.0768(4) 0.59577(13) 0.079(3) Uani 1 1 d . A .
H6 H 0.4610 0.0635 0.5997 0.095 Uiso 1 1 calc R . .
C85 C 0.5388(5) 0.5902(5) 0.73849(15) 0.101(4) Uani 1 1 d . . .
H85 H 0.5307 0.6119 0.7488 0.122 Uiso 1 1 calc R . .
C5 C 0.5231(5) 0.0493(4) 0.58277(16) 0.098(4) Uani 1 1 d . . .
C45 C 0.2085(4) 0.2075(5) 0.57299(14) 0.096(3) Uani 1 1 d . . .
H45 H 0.2087 0.2383 0.5655 0.116 Uiso 1 1 calc R . .
C71 C 0.2160(4) 0.4892(4) 0.72506(15) 0.089(3) Uani 1 1 d . . .
H71 H 0.2007 0.5170 0.7320 0.107 Uiso 1 1 calc R . .
C77 C 0.4051(4) 0.3414(4) 0.77039(12) 0.084(3) Uani 1 1 d . . .
H77 H 0.4373 0.3270 0.7748 0.101 Uiso 1 1 calc R . .
F10 F 0.3028(5) 0.1489(5) 0.52516(14) 0.167(5) Uani 0.775(4) 1 d P A 1
C22 C 0.5957(5) 0.5540(4) 0.63983(14) 0.088(3) Uani 1 1 d . A .
C21 C 0.5559(4) 0.5212(4) 0.63687(13) 0.079(3) Uani 1 1 d . . .
C88 C 0.5632(4) 0.5233(5) 0.70953(15) 0.100(3) Uani 1 1 d . . .
H88 H 0.5717 0.4983 0.7002 0.120 Uiso 1 1 calc R . .
C17 C 0.4444(4) 0.0937(5) 0.75508(15) 0.126(4) Uani 1 1 d U . .
C87 C 0.6028(5) 0.5464(6) 0.71917(17) 0.130(5) Uani 1 1 d . . .
H87 H 0.6385 0.5397 0.7160 0.156 Uiso 1 1 calc R . .
C86 C 0.5905(5) 0.5798(6) 0.73369(16) 0.116(5) Uani 1 1 d . . .
H86 H 0.6181 0.5959 0.7405 0.139 Uiso 1 1 calc R . .
C90 C 0.4539(3) 0.6082(2) 0.68417(8) 0.186(3) Uani 1 1 d GU . .
H90 H 0.4655 0.6186 0.6961 0.223 Uiso 1 1 calc R . .
C91 C 0.4397(4) 0.6461(2) 0.67124(9) 0.186(3) Uani 1 1 d GU . .
H91 H 0.4416 0.6824 0.6743 0.223 Uiso 1 1 calc R . .
C92 C 0.4228(4) 0.6309(3) 0.65378(9) 0.186(3) Uani 1 1 d G . .
H92 H 0.4131 0.6568 0.6449 0.223 Uiso 1 1 calc R . .
C93 C 0.4201(3) 0.5778(3) 0.64923(8) 0.091(3) Uani 1 1 d G . .
H93 H 0.4085 0.5674 0.6373 0.109 Uiso 1 1 calc R . .
C94 C 0.4343(3) 0.5398(2) 0.66215(8) 0.100(3) Uani 1 1 d G . .
H94 H 0.4324 0.5035 0.6590 0.120 Uiso 1 1 calc R . .
C89 C 0.4512(3) 0.5550(2) 0.67962(8) 0.068(2) Uani 1 1 d G . .
F14 F 0.33011(19) 0.09045(18) 0.73408(7) 0.0692(14) Uani 0.978(7) 1 d P C 1
F13 F 0.3009(2) 0.1498(2) 0.76299(7) 0.0869(17) Uani 1 1 d . . .
F7 F 0.6009(3) 0.6010(2) 0.63080(9) 0.124(3) Uani 1 1 d . . .
F5 F 0.4134(3) 0.1260(5) 0.78347(8) 0.179(5) Uani 1 1 d . . .
C16 C 0.4313(4) 0.1385(7) 0.76648(12) 0.124(6) Uani 1 1 d U A .
F6 F 0.4388(4) 0.0544(5) 0.76295(14) 0.141(4) Uani 0.775(4) 1 d P A 1
F8A F 0.6714(13) 0.5709(11) 0.6536(3) 0.105(3) Uani 0.225(4) 1 d P A 2
F2A F 0.5150(10) 0.0048(13) 0.5772(4) 0.102(3) Uani 0.225(4) 1 d P A 2
F12A F 0.2528(7) 0.3443(7) 0.5962(2) 0.0518(13) Uani 0.225(4) 1 d P A 2
F6A F 0.4265(13) 0.2128(17) 0.7725(5) 0.141(4) Uani 0.225(4) 1 d P A 2
F10A F 0.4517(17) 0.0647(19) 0.5439(5) 0.167(5) Uani 0.225(4) 1 d P A 2
Cl2 Cl 0.7418(9) 0.6736(8) 0.46968(18) 0.628(9) Uani 1 1 d D . .
C95 C 0.7258(6) 0.6676(7) 0.44515(19) 0.186(3) Uani 1 1 d DU . .
H95A H 0.6991 0.6402 0.4426 0.223 Uiso 1 1 calc R . .
H95B H 0.7152 0.7015 0.4395 0.223 Uiso 1 1 calc R . .
F14A F 0.312(8) 0.2510(17) 0.7624(3) 0.0692(14) Uani 0.022(7) 1 d PD C 2
O5 O 0.111(2) 0.2791(18) 0.6127(6) 0.628(9) Uani 1 1 d . . .
O2 O 0.4522(19) 0.6283(18) 0.5798(5) 0.628(9) Uani 1 1 d . . .
O1 O 0.4542(18) 0.3061(17) 0.5245(6) 0.628(9) Uani 1 1 d . . .
Cl20 Cl 0.7910(6) 0.6479(8) 0.4390(3) 0.628(9) Uani 1 1 d D . .

loop_
_atom_site_aniso_label
_atom_site_aniso_U_11
_atom_site_aniso_U_22
_atom_site_aniso_U_33
_atom_site_aniso_U_23
_atom_site_aniso_U_13
_atom_site_aniso_U_12
Ag8 0.0588(3) 0.0500(3) 0.0383(2) -0.0011(2) 0.0063(2) -0.0005(2)
Ag6 0.0558(3) 0.0582(3) 0.0433(2) -0.0058(2) 0.0010(2) -0.0139(2)
Ag5 0.0803(5) 0.0683(5) 0.0361(3) 0.000 0.000 -0.0233(4)
Ag9 0.0592(3) 0.0511(3) 0.0412(2) -0.0013(2) 0.0006(2) -0.0018(2)
Ag2 0.0433(3) 0.0532(3) 0.0691(3) -0.0151(3) 0.0080(2) -0.0076(2)
Ag7 0.0541(3) 0.0548(3) 0.0419(2) -0.0051(2) -0.0031(2) -0.0063(2)
Ag1 0.1272(8) 0.0817(6) 0.0308(3) 0.000 0.000 0.0241(6)
Ag4 0.0518(3) 0.0516(3) 0.0878(4) 0.0001(3) -0.0073(3) -0.0103(2)
Ag3 0.0698(3) 0.0599(3) 0.0972(4) -0.0230(3) -0.0356(3) 0.0072(3)
S6 0.0487(9) 0.0494(9) 0.0436(8) -0.0033(7) -0.0002(7) -0.0080(7)
S2 0.0486(8) 0.0450(8) 0.0340(7) -0.0001(6) -0.0014(7) 0.0004(7)
S3 0.0482(9) 0.0563(10) 0.0459(8) -0.0051(8) 0.0067(7) -0.0009(7)
S7 0.0657(10) 0.0484(9) 0.0374(8) -0.0021(7) -0.0062(8) 0.0000(8)
P3 0.0517(9) 0.0516(10) 0.0412(8) -0.0023(8) 0.0026(8) 0.0030(8)
P2 0.0489(9) 0.0651(11) 0.0404(8) -0.0020(8) -0.0036(8) 0.0003(8)
P1 0.0552(10) 0.0550(10) 0.0391(8) -0.0041(8) -0.0022(8) -0.0157(8)
S4 0.0489(9) 0.0460(9) 0.0510(9) 0.0072(7) 0.0012(8) -0.0027(7)
P4 0.0633(11) 0.0487(10) 0.0479(9) -0.0016(8) -0.0064(9) -0.0071(8)
S1 0.0484(10) 0.0997(15) 0.0519(10) -0.0228(10) 0.0004(8) 0.0031(10)
S5 0.0783(12) 0.0691(12) 0.0468(9) 0.0044(9) -0.0021(9) -0.0191(10)
F12 0.047(2) 0.062(3) 0.047(2) -0.004(2) 0.002(2) 0.012(2)
F3 0.097(3) 0.107(4) 0.072(3) 0.002(3) -0.023(3) 0.048(3)
F11 0.119(4) 0.131(4) 0.077(3) 0.010(3) -0.008(3) 0.071(3)
F4 0.131(5) 0.121(4) 0.050(3) 0.029(3) 0.008(3) 0.055(4)
F9 0.126(5) 0.127(4) 0.083(4) -0.042(3) 0.000(3) -0.041(4)
C13 0.043(4) 0.097(6) 0.039(3) -0.010(4) -0.004(3) 0.006(4)
F1 0.128(5) 0.187(6) 0.097(4) -0.056(4) 0.015(4) 0.063(5)
C37 0.050(4) 0.062(4) 0.040(3) 0.004(3) 0.005(3) -0.006(3)
C55 0.048(4) 0.067(4) 0.039(3) 0.000(3) -0.005(3) -0.010(3)
C42 0.045(3) 0.051(4) 0.047(4) 0.000(3) -0.012(3) -0.005(3)
C2 0.053(4) 0.077(5) 0.058(4) 0.012(4) -0.002(4) -0.002(4)
F8 0.149(6) 0.097(5) 0.068(4) 0.032(4) 0.000(4) 0.035(4)
C31 0.048(4) 0.050(4) 0.046(4) 0.003(3) -0.003(3) -0.011(3)
F2 0.076(4) 0.134(6) 0.097(5) 0.007(5) 0.024(4) 0.014(4)
C43 0.060(4) 0.066(5) 0.042(4) -0.007(3) -0.003(3) -0.005(4)
C7 0.050(4) 0.041(3) 0.045(3) -0.004(3) 0.003(3) -0.002(3)
C47 0.067(5) 0.068(5) 0.077(5) -0.010(4) -0.018(4) -0.005(4)
C12 0.051(4) 0.066(4) 0.039(3) -0.001(3) 0.001(3) 0.000(3)
C81 0.065(5) 0.062(5) 0.053(4) -0.006(4) 0.011(4) 0.000(4)
C11 0.057(4) 0.071(5) 0.069(5) -0.005(4) -0.008(4) 0.019(4)
C38 0.080(5) 0.059(4) 0.052(4) -0.008(4) 0.004(4) -0.003(4)
C24 0.061(4) 0.059(4) 0.077(5) 0.001(4) 0.009(4) -0.015(4)
C19 0.045(4) 0.052(4) 0.058(4) 0.007(3) 0.019(3) 0.003(3)
C69 0.057(4) 0.060(4) 0.049(4) 0.004(3) 0.001(3) 0.007(3)
C41 0.048(4) 0.055(4) 0.067(5) 0.009(4) -0.003(4) -0.005(3)
C20 0.075(5) 0.070(5) 0.064(5) 0.017(4) -0.005(4) 0.000(4)
C34 0.072(5) 0.087(6) 0.060(5) -0.002(4) -0.003(4) 0.022(5)
C83 0.091(6) 0.070(5) 0.041(4) -0.007(4) -0.002(4) -0.030(4)
C36 0.048(4) 0.058(4) 0.044(4) -0.004(3) -0.005(3) -0.004(3)
C32 0.083(5) 0.068(5) 0.037(4) 0.005(4) 0.002(4) 0.000(4)
C14 0.040(4) 0.125(7) 0.074(5) -0.041(5) -0.003(4) -0.014(4)
C49 0.060(4) 0.051(4) 0.051(4) -0.007(3) -0.002(3) -0.014(3)
C54 0.061(5) 0.080(5) 0.058(4) -0.004(4) -0.010(4) -0.009(4)
C1 0.049(4) 0.075(5) 0.040(3) -0.001(3) -0.006(3) 0.000(4)
C57 0.051(4) 0.072(5) 0.046(4) 0.000(4) 0.004(3) -0.019(3)
C74 0.052(4) 0.073(5) 0.058(4) 0.016(4) -0.002(4) -0.002(4)
C75 0.055(4) 0.057(4) 0.044(3) -0.004(3) 0.016(3) -0.002(3)
C48 0.066(5) 0.063(5) 0.061(4) -0.012(4) -0.006(4) -0.014(4)
C58 0.082(5) 0.123(7) 0.050(4) -0.008(5) 0.012(4) -0.048(5)
C82 0.067(5) 0.055(4) 0.078(5) -0.002(4) -0.003(4) -0.008(4)
C18 0.054(5) 0.122(7) 0.059(5) 0.033(5) 0.008(4) 0.017(5)
C39 0.070(5) 0.076(5) 0.055(4) 0.004(4) 0.005(4) -0.015(4)
C8 0.062(4) 0.069(5) 0.045(4) 0.006(4) -0.004(3) 0.021(4)
C62 0.067(5) 0.061(4) 0.052(4) 0.002(4) -0.006(4) -0.013(4)
C35 0.053(4) 0.055(4) 0.053(4) -0.002(3) -0.007(3) 0.002(3)
C63 0.068(5) 0.149(9) 0.042(4) 0.018(5) -0.001(4) 0.039(5)
C64 0.263(7) 0.133(4) 0.162(5) -0.025(4) -0.045(5) 0.036(5)
C65 0.263(7) 0.133(4) 0.162(5) -0.025(4) -0.045(5) 0.036(5)
C66 0.263(7) 0.133(4) 0.162(5) -0.025(4) -0.045(5) 0.036(5)
C67 0.263(7) 0.133(4) 0.162(5) -0.025(4) -0.045(5) 0.036(5)
C68 0.263(7) 0.133(4) 0.162(5) -0.025(4) -0.045(5) 0.036(5)
C33 0.095(6) 0.104(7) 0.049(4) -0.006(5) -0.006(5) 0.041(5)
C61 0.074(5) 0.088(6) 0.064(5) 0.010(5) 0.001(4) -0.028(5)
C78 0.072(5) 0.106(7) 0.043(4) 0.011(4) -0.001(4) 0.001(5)
C80 0.054(4) 0.106(7) 0.054(4) -0.001(5) 0.000(4) 0.007(4)
C70 0.075(5) 0.062(5) 0.092(6) -0.001(5) -0.006(5) 0.020(4)
C59 0.103(7) 0.094(6) 0.076(6) -0.011(5) 0.014(5) -0.047(5)
C9 0.077(5) 0.079(5) 0.044(4) 0.008(4) 0.006(4) 0.020(4)
C52 0.094(6) 0.074(5) 0.060(5) -0.012(4) 0.012(5) 0.003(5)
C40 0.069(5) 0.079(5) 0.048(4) 0.009(4) 0.004(4) -0.016(4)
C56 0.044(4) 0.075(5) 0.048(4) -0.003(4) -0.004(3) -0.004(3)
C23 0.100(6) 0.044(4) 0.150(9) -0.014(5) 0.056(7) -0.021(5)
C10 0.072(5) 0.074(5) 0.063(5) 0.004(4) -0.014(4) 0.027(4)
C50 0.086(6) 0.067(5) 0.055(4) -0.011(4) -0.007(4) 0.000(4)
C51 0.101(7) 0.076(6) 0.055(4) -0.022(4) 0.005(5) -0.005(5)
C84 0.107(8) 0.098(7) 0.085(6) -0.029(6) 0.002(6) -0.022(6)
C46 0.075(6) 0.106(8) 0.090(6) -0.008(6) -0.035(5) -0.006(5)
C76 0.050(4) 0.114(7) 0.046(4) 0.012(4) 0.010(3) 0.009(4)
C3 0.056(5) 0.103(7) 0.066(5) 0.010(5) 0.010(4) 0.021(5)
C53 0.083(6) 0.072(5) 0.078(6) -0.017(5) -0.008(5) 0.014(5)
C4 0.070(5) 0.119(8) 0.063(5) -0.023(5) 0.009(5) 0.016(5)
C15 0.074(6) 0.239(14) 0.044(5) -0.030(7) 0.007(5) -0.039(8)
C79 0.064(5) 0.154(9) 0.046(4) 0.013(5) 0.025(4) 0.010(6)
C73 0.072(5) 0.085(6) 0.059(4) 0.024(4) -0.004(4) -0.001(5)
C72 0.072(5) 0.081(6) 0.089(6) 0.030(5) 0.000(5) 0.007(5)
C60 0.108(7) 0.102(7) 0.076(6) 0.006(6) 0.024(6) -0.037(6)
C44 0.066(5) 0.075(5) 0.072(5) 0.017(4) -0.008(4) -0.014(4)
C27 0.093(6) 0.129(8) 0.048(4) 0.002(5) -0.021(4) -0.057(6)
C28 0.106(7) 0.102(7) 0.046(4) -0.024(5) -0.002(5) -0.030(6)
C29 0.110(8) 0.138(9) 0.072(6) -0.014(7) 0.000(6) -0.041(7)
C30 0.098(7) 0.101(7) 0.053(4) -0.019(5) -0.021(5) -0.024(6)
C25 0.077(5) 0.082(5) 0.044(4) 0.000(4) -0.009(4) -0.027(4)
C26 0.078(6) 0.091(6) 0.058(5) 0.008(5) 0.003(4) -0.018(5)
C6 0.065(5) 0.105(7) 0.068(5) -0.027(5) 0.006(4) -0.010(5)
C85 0.108(8) 0.114(8) 0.082(6) -0.035(6) -0.015(6) -0.012(7)
C5 0.105(8) 0.091(7) 0.098(7) -0.037(6) -0.008(6) 0.010(6)
C45 0.093(7) 0.112(8) 0.084(6) 0.042(6) -0.025(6) -0.008(6)
C71 0.090(6) 0.078(6) 0.099(7) 0.018(5) 0.018(6) 0.033(5)
C77 0.064(5) 0.133(8) 0.054(5) 0.018(5) 0.003(4) 0.013(5)
F10 0.179(9) 0.219(11) 0.104(7) -0.004(7) -0.027(7) -0.065(9)
C22 0.128(8) 0.054(5) 0.083(6) 0.015(5) 0.041(6) 0.020(5)
C21 0.105(7) 0.062(5) 0.071(5) 0.014(5) 0.001(5) 0.013(5)
C88 0.080(6) 0.135(8) 0.085(6) -0.055(6) 0.002(5) -0.025(6)
C17 0.064(6) 0.217(11) 0.097(6) 0.110(7) 0.000(5) -0.007(7)
C87 0.083(7) 0.204(13) 0.104(8) -0.074(8) 0.013(6) -0.031(8)
C86 0.105(8) 0.170(12) 0.072(6) -0.010(7) -0.010(6) -0.035(8)
C90 0.263(7) 0.133(4) 0.162(5) -0.025(4) -0.045(5) 0.036(5)
C91 0.263(7) 0.133(4) 0.162(5) -0.025(4) -0.045(5) 0.036(5)
C92 0.263(7) 0.133(4) 0.162(5) -0.025(4) -0.045(5) 0.036(5)
C93 0.122(8) 0.093(7) 0.058(5) 0.015(5) -0.027(5) -0.015(6)
C94 0.149(8) 0.081(6) 0.069(5) 0.024(5) -0.037(6) -0.057(6)
C89 0.102(6) 0.036(4) 0.067(5) 0.006(4) -0.022(5) -0.017(4)
F14 0.080(3) 0.057(3) 0.071(3) 0.018(2) -0.008(2) -0.012(2)
F13 0.098(4) 0.101(4) 0.061(3) 0.020(3) 0.007(3) -0.022(3)
F7 0.209(7) 0.061(3) 0.101(4) 0.027(3) 0.051(5) 0.011(4)
F5 0.107(5) 0.385(14) 0.044(3) 0.014(5) 0.016(3) -0.031(7)
C16 0.067(6) 0.274(17) 0.032(4) -0.008(7) 0.003(4) 0.014(9)
F6 0.106(6) 0.214(11) 0.104(6) 0.026(7) 0.021(5) 0.007(7)
F8A 0.149(6) 0.097(5) 0.068(4) 0.032(4) 0.000(4) 0.035(4)
F2A 0.076(4) 0.134(6) 0.097(5) 0.007(5) 0.024(4) 0.014(4)
F12A 0.047(2) 0.062(3) 0.047(2) -0.004(2) 0.002(2) 0.012(2)
F6A 0.106(6) 0.214(11) 0.104(6) 0.026(7) 0.021(5) 0.007(7)
F10A 0.179(9) 0.219(11) 0.104(7) -0.004(7) -0.027(7) -0.065(9)
Cl2 0.80(2) 0.624(17) 0.456(15) 0.038(14) -0.019(15) 0.134(17)
C95 0.263(7) 0.133(4) 0.162(5) -0.025(4) -0.045(5) 0.036(5)
F14A 0.080(3) 0.057(3) 0.071(3) 0.018(2) -0.008(2) -0.012(2)
O5 0.80(2) 0.624(17) 0.456(15) 0.038(14) -0.019(15) 0.134(17)
O2 0.80(2) 0.624(17) 0.456(15) 0.038(14) -0.019(15) 0.134(17)
O1 0.80(2) 0.624(17) 0.456(15) 0.038(14) -0.019(15) 0.134(17)
Cl20 0.80(2) 0.624(17) 0.456(15) 0.038(14) -0.019(15) 0.134(17)

loop_
_atom_type_symbol
_atom_type_description
_atom_type_scat_dispersion_real
_atom_type_scat_dispersion_imag
_atom_type_scat_source
Ag Ag 0.1306 4.2820 'International Tables Vol C Tables 4.2.6.8 and 6.1.1.4'
P P 0.2955 0.4335 'International Tables Vol C Tables 4.2.6.8 and 6.1.1.4'
S S 0.3331 0.5567 'International Tables Vol C Tables 4.2.6.8 and 6.1.1.4'
C C 0.0181 0.0091 'International Tables Vol C Tables 4.2.6.8 and 6.1.1.4'
H H 0.0000 0.0000 'International Tables Vol C Tables 4.2.6.8 and 6.1.1.4'
F F 0.0727 0.0534 'International Tables Vol C Tables 4.2.6.8 and 6.1.1.4'
Cl Cl 0.3639 0.7018 'International Tables Vol C Tables 4.2.6.8 and 6.1.1.4'
O O 0.0492 0.0322 'International Tables Vol C Tables 4.2.6.8 and 6.1.1.4'

loop_
_geom_angle_atom_site_label_1
_geom_angle_atom_site_label_2
_geom_angle_atom_site_label_3
_geom_angle
_geom_angle_site_symmetry_1
_geom_angle_site_symmetry_3
P3 Ag8 S2 130.00(6) . .
P3 Ag8 S7 131.01(6) . .
S2 Ag8 S7 92.57(5) . .
P3 Ag8 S3 104.29(6) . 3_655
S2 Ag8 S3 86.82(5) . 3_655
S7 Ag8 S3 100.57(6) . 3_655
P3 Ag8 Ag9 95.62(5) . .
S2 Ag8 Ag9 54.75(4) . .
S7 Ag8 Ag9 132.22(5) . .
S3 Ag8 Ag9 50.30(4) 3_655 .
P1 Ag6 S5 120.48(7) . .
P1 Ag6 S6 104.72(6) . .
S5 Ag6 S6 119.82(6) . .
P1 Ag6 S1 117.22(7) . .
S5 Ag6 S1 106.86(7) . .
S6 Ag6 S1 81.90(6) . .
S5 Ag5 S5 171.59(10) . 3_655
S5 Ag5 Ag1 94.20(5) . .
S5 Ag5 Ag1 94.20(5) 3_655 .
P4 Ag9 S3 128.36(6) . 3_655
P4 Ag9 S4 119.34(6) . .
S3 Ag9 S4 95.54(6) 3_655 .
P4 Ag9 S2 114.49(6) . .
S3 Ag9 S2 89.30(5) 3_655 .
S4 Ag9 S2 103.94(5) . .
P4 Ag9 Ag8 101.96(5) . .
S3 Ag9 Ag8 57.27(4) 3_655 .
S4 Ag9 Ag8 138.58(4) . .
S2 Ag9 Ag8 51.18(4) . .
P4 Ag9 Ag4 144.37(5) . .
S3 Ag9 Ag4 87.16(4) 3_655 .
S4 Ag9 Ag4 48.85(4) . .
S2 Ag9 Ag4 55.76(4) . .
Ag8 Ag9 Ag4 95.372(19) . .
S6 Ag2 S2 109.31(6) . .
S6 Ag2 Ag4 142.72(5) . .
S2 Ag2 Ag4 64.08(4) . .
S6 Ag2 Ag3 113.47(5) . .
S2 Ag2 Ag3 98.10(4) . .
Ag4 Ag2 Ag3 103.81(3) . .
S6 Ag2 Ag2 124.97(5) . 3_655
S2 Ag2 Ag2 123.26(4) . 3_655
Ag4 Ag2 Ag2 63.05(2) . 3_655
Ag3 Ag2 Ag2 76.064(19) . 3_655
S6 Ag2 Ag4 81.06(4) . 3_655
S2 Ag2 Ag4 159.62(4) . 3_655
Ag4 Ag2 Ag4 118.29(2) . 3_655
Ag3 Ag2 Ag4 61.52(2) . 3_655
Ag2 Ag2 Ag4 55.26(2) 3_655 3_655
S6 Ag2 Ag1 77.80(4) . .
S2 Ag2 Ag1 124.28(4) . .
Ag4 Ag2 Ag1 77.77(2) . .
Ag3 Ag2 Ag1 130.71(2) . .
Ag2 Ag2 Ag1 60.662(13) 3_655 .
Ag4 Ag2 Ag1 74.345(18) 3_655 .
S6 Ag2 Ag7 52.26(4) . .
S2 Ag2 Ag7 111.87(4) . .
Ag4 Ag2 Ag7 164.69(3) . .
Ag3 Ag2 Ag7 61.407(19) . .
Ag2 Ag2 Ag7 113.49(3) 3_655 .
Ag4 Ag2 Ag7 59.941(18) 3_655 .
Ag1 Ag2 Ag7 114.349(19) . .
P2 Ag7 S6 100.06(6) . .
P2 Ag7 S7 113.35(6) . .
S6 Ag7 S7 105.33(6) . .
P2 Ag7 S4 106.96(6) . 3_655
S6 Ag7 S4 119.20(6) . 3_655
S7 Ag7 S4 111.61(6) . 3_655
P2 Ag7 Ag3 158.65(5) . .
S6 Ag7 Ag3 98.20(4) . .
S7 Ag7 Ag3 50.43(4) . .
S4 Ag7 Ag3 73.04(4) 3_655 .
P2 Ag7 Ag4 141.22(5) . 3_655
S6 Ag7 Ag4 74.99(4) . 3_655
S7 Ag7 Ag4 104.89(5) . 3_655
S4 Ag7 Ag4 50.15(4) 3_655 3_655
Ag3 Ag7 Ag4 55.23(2) . 3_655
P2 Ag7 Ag2 145.50(5) . .
S6 Ag7 Ag2 48.16(4) . .
S7 Ag7 Ag2 71.66(4) . .
S4 Ag7 Ag2 101.80(4) 3_655 .
Ag3 Ag7 Ag2 50.181(19) . .
Ag4 Ag7 Ag2 53.995(16) 3_655 .
S1 Ag1 S1 178.28(10) . 3_655
S1 Ag1 Ag2 88.14(5) . 3_655
S1 Ag1 Ag2 93.37(5) 3_655 3_655
S1 Ag1 Ag2 93.37(5) . .
S1 Ag1 Ag2 88.14(5) 3_655 .
Ag2 Ag1 Ag2 58.68(3) 3_655 .
S1 Ag1 Ag5 89.14(5) . .
S1 Ag1 Ag5 89.14(5) 3_655 .
Ag2 Ag1 Ag5 150.662(13) 3_655 .
Ag2 Ag1 Ag5 150.662(13) . .
S4 Ag4 S1 121.48(7) . 3_655
S4 Ag4 Ag2 149.08(5) . .
S1 Ag4 Ag2 89.04(5) 3_655 .
S4 Ag4 S2 104.62(6) . .
S1 Ag4 S2 107.56(6) 3_655 .
Ag2 Ag4 S2 56.72(4) . .
S4 Ag4 Ag3 79.83(5) . 3_655
S1 Ag4 Ag3 145.02(6) 3_655 3_655
Ag2 Ag4 Ag3 76.43(2) . 3_655
S2 Ag4 Ag3 90.93(4) . 3_655
S4 Ag4 Ag2 118.63(5) . 3_655
S1 Ag4 Ag2 89.14(6) 3_655 3_655
Ag2 Ag4 Ag2 61.69(2) . 3_655
S2 Ag4 Ag2 115.16(4) . 3_655
Ag3 Ag4 Ag2 55.92(2) 3_655 3_655
S4 Ag4 Ag7 55.77(4) . 3_655
S1 Ag4 Ag7 104.73(5) 3_655 3_655
Ag2 Ag4 Ag7 125.55(3) . 3_655
S2 Ag4 Ag7 147.69(4) . 3_655
Ag3 Ag4 Ag7 62.23(2) 3_655 3_655
Ag2 Ag4 Ag7 66.064(19) 3_655 3_655
S4 Ag4 Ag9 53.00(4) . .
S1 Ag4 Ag9 139.27(6) 3_655 .
Ag2 Ag4 Ag9 101.41(2) . .
S2 Ag4 Ag9 52.30(4) . .
Ag3 Ag4 Ag9 75.43(2) 3_655 .
Ag2 Ag4 Ag9 130.54(3) 3_655 .
Ag7 Ag4 Ag9 100.71(2) 3_655 .
S3 Ag3 S7 123.58(6) . .
S3 Ag3 Ag3 84.55(5) . 3_655
S7 Ag3 Ag3 127.27(5) . 3_655
S3 Ag3 Ag2 151.31(5) . .
S7 Ag3 Ag2 84.92(4) . .
Ag3 Ag3 Ag2 79.28(2) 3_655 .
S3 Ag3 Ag4 97.42(5) . 3_655
S7 Ag3 Ag4 116.92(5) . 3_655
Ag3 Ag3 Ag4 99.40(2) 3_655 3_655
Ag2 Ag3 Ag4 62.56(2) . 3_655
S3 Ag3 Ag7 122.67(5) . .
S7 Ag3 Ag7 55.34(4) . .
Ag3 Ag3 Ag7 147.45(2) 3_655 .
Ag2 Ag3 Ag7 68.41(2) . .
Ag4 Ag3 Ag7 62.54(2) 3_655 .
C31 S6 Ag2 110.6(2) . .
C31 S6 Ag6 108.8(2) . .
Ag2 S6 Ag6 125.21(7) . .
C31 S6 Ag7 108.7(2) . .
Ag2 S6 Ag7 79.58(5) . .
Ag6 S6 Ag7 120.78(7) . .
C7 S2 Ag8 111.7(2) . .
C7 S2 Ag2 124.4(2) . .
Ag8 S2 Ag2 104.64(6) . .
C7 S2 Ag9 109.7(2) . .
Ag8 S2 Ag9 74.08(4) . .
Ag2 S2 Ag9 120.00(6) . .
C7 S2 Ag4 122.0(2) . .
Ag8 S2 Ag4 123.27(6) . .
Ag2 S2 Ag4 59.20(4) . .
Ag9 S2 Ag4 71.94(4) . .
C13 S3 Ag3 116.4(3) . .
C13 S3 Ag9 113.3(3) . 3_655
Ag3 S3 Ag9 96.95(6) . 3_655
C13 S3 Ag8 129.0(3) . 3_655
Ag3 S3 Ag8 112.77(7) . 3_655
Ag9 S3 Ag8 72.43(5) 3_655 3_655
C37 S7 Ag3 103.9(2) . .
C37 S7 Ag8 109.3(2) . .
Ag3 S7 Ag8 95.22(6) . .
C37 S7 Ag7 108.1(3) . .
Ag3 S7 Ag7 74.23(5) . .
Ag8 S7 Ag7 142.63(7) . .
C69 P3 C75 105.4(3) . .
C69 P3 C81 104.6(4) . .
C75 P3 C81 99.7(3) . .
C69 P3 Ag8 115.9(3) . .
C75 P3 Ag8 112.9(2) . .
C81 P3 Ag8 116.5(3) . .
C57 P2 C63 105.9(3) . .
C57 P2 C56 106.0(4) . .
C63 P2 C56 105.4(3) . .
C57 P2 Ag7 117.6(3) . .
C63 P2 Ag7 113.0(3) . .
C56 P2 Ag7 108.0(2) . .
C43 P1 C49 104.4(3) . .
C43 P1 C55 104.9(3) . .
C49 P1 C55 103.6(3) . .
C43 P1 Ag6 114.7(3) . .
C49 P1 Ag6 116.7(3) . .
C55 P1 Ag6 111.4(2) . .
C19 S4 Ag4 105.6(3) . .
C19 S4 Ag9 103.6(2) . .
Ag4 S4 Ag9 78.14(5) . .
C19 S4 Ag7 119.1(2) . 3_655
Ag4 S4 Ag7 74.07(5) . 3_655
Ag9 S4 Ag7 133.71(7) . 3_655
C82 P4 C83 105.8(4) . .
C82 P4 C89 100.3(4) . .
C83 P4 C89 104.3(3) . .
C82 P4 Ag9 113.1(3) . .
C83 P4 Ag9 110.3(3) . .
C89 P4 Ag9 121.6(2) . .
C1 S1 Ag1 110.6(3) . .
C1 S1 Ag4 130.4(3) . 3_655
Ag1 S1 Ag4 89.45(7) . 3_655
C1 S1 Ag6 110.9(2) . .
Ag1 S1 Ag6 88.51(8) . .
Ag4 S1 Ag6 114.57(7) 3_655 .
C25 S5 Ag5 105.3(2) . .
C25 S5 Ag6 96.2(2) . .
Ag5 S5 Ag6 102.68(8) . .
C18 C13 C14 119.1(8) . .
C18 C13 S3 121.0(6) . .
C14 C13 S3 119.9(7) . .
C38 C37 C42 120.4(7) . .
C38 C37 S7 119.3(6) . .
C42 C37 S7 120.4(5) . .
C56 C55 P1 112.4(5) . .
C41 C42 C37 117.5(7) . .
C1 C2 C3 120.3(8) . .
C32 C31 C36 120.5(7) . .
C32 C31 S6 118.9(6) . .
C36 C31 S6 120.6(5) . .
C44 C43 C48 119.2(8) . .
C44 C43 P1 120.0(6) . .
C48 C43 P1 120.8(6) . .
C8 C7 C12 118.5(7) . .
C8 C7 S2 121.5(6) . .
C12 C7 S2 119.9(5) . .
C46 C47 C48 120.1(9) . .
C11 C12 C7 120.7(7) . .
C82 C81 P3 114.0(6) . .
C10 C11 C12 118.6(8) . .
C37 C38 C39 120.6(8) . .
C23 C24 C19 119.3(9) . .
C24 C19 C20 118.8(7) . .
C24 C19 S4 119.3(6) . .
C20 C19 S4 121.5(6) . .
C70 C69 C74 118.1(8) . .
C70 C69 P3 124.4(6) . .
C74 C69 P3 117.4(6) . .
F14 C41 C40 119.9(7) . .
F14 C41 C42 118.7(7) . .
C40 C41 C42 121.5(7) . .
C21 C20 C19 119.3(9) . .
F11 C34 C35 118.9(8) . .
F11 C34 C33 119.8(8) . .
C35 C34 C33 121.1(8) . .
C84 C83 C88 119.3(9) . .
C84 C83 P4 124.5(8) . .
C88 C83 P4 116.2(6) . .
C35 C36 C31 117.9(7) . .
C31 C32 C33 120.0(7) . .
C15 C14 C13 122.4(11) . .
C54 C49 C50 117.0(7) . .
C54 C49 P1 121.7(6) . .
C50 C49 P1 121.2(6) . .
C49 C54 C53 122.1(8) . .
C6 C1 C2 118.9(8) . .
C6 C1 S1 119.7(6) . .
C2 C1 S1 121.4(6) . .
C62 C57 C58 116.4(8) . .
C62 C57 P2 118.6(6) . .
C58 C57 P2 124.8(6) . .
C73 C74 C69 120.8(8) . .
C76 C75 C80 116.4(7) . .
C76 C75 P3 118.6(6) . .
C80 C75 P3 124.9(6) . .
C47 C48 C43 119.8(8) . .
C59 C58 C57 120.7(8) . .
C81 C82 P4 115.5(6) . .
C17 C18 C13 117.4(10) . .
C40 C39 F14A 113(2) . .
C40 C39 C38 118.2(8) . .
F14A C39 C38 126(4) . .
C7 C8 C9 120.0(7) . .
C61 C62 C57 122.8(8) . .
C34 C35 F12 119.0(7) . .
C34 C35 C36 121.9(7) . .
F12 C35 C36 118.9(7) . .
C64 C63 C68 120.0 . .
C64 C63 P2 125.4(4) . .
C68 C63 P2 114.5(4) . .
C65 C64 C63 120.0 . .
C66 C65 C64 120.0 . .
C65 C66 C67 120.0 . .
C68 C67 C66 120.0 . .
C67 C68 C63 120.0 . .
F12A C33 C34 127.8(11) . .
F12A C33 C32 113.1(10) . .
C34 C33 C32 118.4(8) . .
C62 C61 C60 120.0(9) . .
C79 C78 C77 118.6(8) . .
C79 C80 C75 121.7(8) . .
C69 C70 C71 120.3(9) . .
C60 C59 C58 121.0(10) . .
F4 C9 C10 117.5(7) . .
F4 C9 C8 121.0(7) . .
C10 C9 C8 121.5(7) . .
C53 C52 C51 119.1(9) . .
C39 C40 F13 120.1(8) . .
C39 C40 C41 121.9(8) . .
F13 C40 C41 118.1(8) . .
C55 C56 P2 112.3(5) . .
F8A C23 C24 122.7(16) . .
F8A C23 C22 117.3(15) . .
C24 C23 C22 120.0(9) . .
F3 C10 C11 120.0(8) . .
F3 C10 C9 119.3(8) . .
C11 C10 C9 120.7(8) . .
C51 C50 C49 120.5(8) . .
C50 C51 C52 120.4(8) . .
C83 C84 C85 119.3(11) . .
C47 C46 C45 122.0(9) . .
C75 C76 C77 122.2(8) . .
F2 C3 C4 115.2(9) . .
F2 C3 C2 124.4(9) . .
C4 C3 C2 119.9(8) . .
C52 C53 C54 120.9(9) . .
F1 C4 C5 121.5(10) . .
F1 C4 C3 118.6(9) . .
C5 C4 C3 119.9(9) . .
F6A C15 C16 102(2) . .
F6A C15 C14 137(2) . .
C16 C15 C14 120.3(13) . .
C80 C79 C78 121.5(8) . .
C72 C73 C74 121.2(9) . .
C73 C72 C71 118.0(9) . .
C59 C60 C61 119.0(10) . .
C43 C44 C45 120.5(9) . .
F10 C27 C28 118.0(7) . .
F10 C27 C26 121.7(7) . .
C28 C27 C26 120.0 . .
F9 C28 C27 118.3(5) . .
F9 C28 C29 121.7(5) . .
C27 C28 C29 120.0 . .
F10A C29 C30 122.9(18) . .
F10A C29 C28 117.0(18) . .
C30 C29 C28 120.0 . .
C29 C30 C25 120.0 . .
C26 C25 C30 120.0 . .
C26 C25 S5 118.1(3) . .
C30 C25 S5 121.9(3) . .
C25 C26 C27 120.0 . .
C1 C6 C5 120.6(9) . .
C86 C85 C84 118.2(10) . .
F2A C5 C4 111.1(15) . .
F2A C5 C6 127.2(16) . .
C4 C5 C6 120.5(10) . .
C44 C45 C46 118.4(10) . .
C70 C71 C72 121.5(10) . .
C76 C77 C78 119.4(9) . .
C21 C22 F7 123.0(10) . .
C21 C22 C23 120.3(9) . .
F7 C22 C23 116.6(10) . .
C22 C21 F8 118.4(9) . .
C22 C21 C20 122.1(10) . .
F8 C21 C20 119.4(9) . .
C87 C88 C83 122.3(10) . .
F6 C17 C18 127.0(14) . .
F6 C17 C16 111.7(11) . .
C18 C17 C16 121.2(12) . .
C88 C87 C86 119.1(11) . .
C87 C86 C85 121.5(11) . .
C91 C90 C89 120.0 . .
C90 C91 C92 120.0 . .
C93 C92 C91 120.0 . .
C94 C93 C92 120.0 . .
C93 C94 C89 120.0 . .
C94 C89 C90 120.0 . .
C94 C89 P4 119.3(3) . .
C90 C89 P4 120.3(3) . .
C15 C16 F5 126.2(14) . .
C15 C16 C17 119.5(9) . .
F5 C16 C17 114.3(14) . .
Cl20 C95 Cl2 93.4(11) . .

loop_
_geom_bond_atom_site_label_1
_geom_bond_atom_site_label_2
_geom_bond_distance
_geom_bond_site_symmetry_2
Ag8 P3 2.4121(18) .
Ag8 S2 2.5754(16) .
Ag8 S7 2.5921(18) .
Ag8 S3 2.8050(18) 3_655
Ag8 Ag9 3.1789(8) .
Ag6 P1 2.4364(19) .
Ag6 S5 2.537(2) .
Ag6 S6 2.6122(17) .
Ag6 S1 2.638(2) .
Ag5 S5 2.374(2) .
Ag5 S5 2.374(2) 3_655
Ag5 Ag1 3.0404(11) .
Ag9 P4 2.411(2) .
Ag9 S3 2.5655(18) 3_655
Ag9 S4 2.6471(18) .
Ag9 S2 2.6995(17) .
Ag9 Ag4 3.2438(8) .
Ag2 S6 2.5010(18) .
Ag2 S2 2.6216(17) .
Ag2 Ag4 2.6937(8) .
Ag2 Ag3 2.7270(9) .
Ag2 Ag2 2.8859(10) 3_655
Ag2 Ag4 2.9220(8) 3_655
Ag2 Ag1 2.9451(9) .
Ag2 Ag7 3.3014(7) .
Ag7 P2 2.484(2) .
Ag7 S6 2.6544(18) .
Ag7 S7 2.6647(17) .
Ag7 S4 2.6881(18) 3_655
Ag7 Ag3 3.1175(8) .
Ag7 Ag4 3.1263(8) 3_655
Ag1 S1 2.397(2) .
Ag1 S1 2.397(2) 3_655
Ag1 Ag2 2.9451(9) 3_655
Ag4 S4 2.4959(19) .
Ag4 S1 2.635(2) 3_655
Ag4 S2 2.8205(18) .
Ag4 Ag3 2.8942(10) 3_655
Ag4 Ag2 2.9220(8) 3_655
Ag4 Ag7 3.1263(8) 3_655
Ag3 S3 2.4621(19) .
Ag3 S7 2.497(2) .
Ag3 Ag3 2.6968(13) 3_655
Ag3 Ag4 2.8942(10) 3_655
S6 C31 1.782(7) .
S2 C7 1.780(7) .
S3 C13 1.775(7) .
S3 Ag9 2.5655(18) 3_655
S3 Ag8 2.8050(18) 3_655
S7 C37 1.794(7) .
P3 C69 1.822(8) .
P3 C75 1.828(7) .
P3 C81 1.824(8) .
P2 C57 1.821(8) .
P2 C63 1.834(7) .
P2 C56 1.861(7) .
P1 C43 1.821(8) .
P1 C49 1.821(8) .
P1 C55 1.832(7) .
S4 C19 1.785(7) .
S4 Ag7 2.6881(18) 3_655
P4 C82 1.808(9) .
P4 C83 1.818(8) .
P4 C89 1.819(6) .
S1 C1 1.753(8) .
S1 Ag4 2.635(2) 3_655
S5 C25 1.778(5) .
F12 C35 1.366(9) .
F3 C10 1.359(10) .
F11 C34 1.350(10) .
F4 C9 1.369(9) .
F9 C28 1.319(7) .
C13 C18 1.398(13) .
C13 C14 1.401(12) .
F1 C4 1.344(11) .
C37 C38 1.373(11) .
C37 C42 1.395(10) .
C55 C56 1.531(11) .
C42 C41 1.379(10) .
C2 C1 1.383(11) .
C2 C3 1.394(12) .
F8 C21 1.338(12) .
C31 C32 1.379(10) .
C31 C36 1.404(10) .
F2 C3 1.316(11) .
C43 C44 1.367(12) .
C43 C48 1.420(11) .
C7 C8 1.357(10) .
C7 C12 1.419(10) .
C47 C46 1.342(14) .
C47 C48 1.343(12) .
C12 C11 1.394(11) .
C81 C82 1.556(11) .
C11 C10 1.356(12) .
C38 C39 1.397(11) .
C24 C23 1.381(13) .
C24 C19 1.398(11) .
C19 C20 1.402(11) .
C69 C70 1.366(12) .
C69 C74 1.386(11) .
C41 F14 1.367(9) .
C41 C40 1.357(12) .
C20 C21 1.362(12) .
C34 C35 1.359(11) .
C34 C33 1.373(12) .
C83 C84 1.363(13) .
C83 C88 1.405(14) .
C36 C35 1.364(10) .
C32 C33 1.399(12) .
C14 C15 1.345(13) .
C49 C54 1.372(11) .
C49 C50 1.409(11) .
C54 C53 1.374(12) .
C1 C6 1.387(12) .
C57 C62 1.385(10) .
C57 C58 1.409(12) .
C74 C73 1.371(12) .
C75 C76 1.360(11) .
C75 C80 1.408(11) .
C58 C59 1.398(14) .
C18 C17 1.372(13) .
C39 C40 1.347(12) .
C39 F14A 1.351(18) .
C8 C9 1.374(11) .
C62 C61 1.375(12) .
C63 C64 1.3900 .
C63 C68 1.3900 .
C64 C65 1.3900 .
C65 C66 1.3900 .
C66 C67 1.3900 .
C67 C68 1.3900 .
C33 F12A 1.324(19) .
C61 C60 1.389(14) .
C78 C79 1.359(13) .
C78 C77 1.388(12) .
C80 C79 1.334(12) .
C70 C71 1.376(13) .
C59 C60 1.364(14) .
C9 C10 1.371(12) .
C52 C53 1.350(13) .
C52 C51 1.388(13) .
C40 F13 1.370(9) .
C23 F8A 1.20(3) .
C23 C22 1.382(16) .
C50 C51 1.380(12) .
C84 C85 1.464(15) .
C46 C45 1.392(15) .
C76 C77 1.378(12) .
C3 C4 1.383(14) .
C4 C5 1.365(15) .
C15 F6A 1.17(4) .
C15 C16 1.32(2) .
C73 C72 1.359(13) .
C72 C71 1.372(15) .
C44 C45 1.368(13) .
C27 F10 1.264(12) .
C27 C28 1.3900 .
C27 C26 1.3900 .
C28 C29 1.3900 .
C29 F10A 1.28(5) .
C29 C30 1.3900 .
C30 C25 1.3900 .
C25 C26 1.3900 .
C6 C5 1.383(14) .
C85 C86 1.383(17) .
C5 F2A 1.22(3) .
C22 C21 1.327(15) .
C22 F7 1.366(11) .
C88 C87 1.358(15) .
C17 F6 1.157(15) .
C17 C16 1.45(2) .
C87 C86 1.387(17) .
C90 C91 1.3900 .
C90 C89 1.3900 .
C91 C92 1.3900 .
C92 C93 1.3900 .
C93 C94 1.3900 .
C94 C89 1.3900 .
F5 C16 1.349(12) .
Cl2 C95 1.827(14) .
C95 Cl20 1.787(15) .
